data_7214158
loop_
_publ_author_name
'Huang, Chao'
'Ji, Feixiang'
'Liu, Lu'
'Li, Na'
'Li, Haofei'
'Wu, Jie'
'Hou, Hongwei'
'Fan, Yaoting'

_publ_section_title
;
 Seven dicarboxylate-based coordination polymers with structural varieties
 and different solvent resistance properties derived from the introduction
 of small organic linkers
;
_journal_issue 13
_journal_name_full CrystEngComm
_journal_page_first 2615
_journal_paper_doi 10.1039/c3ce42366b
_journal_volume 16
_journal_year 2014
_chemical_formula_moiety 'C24 H19 Co N3 O8.5 S2'
_chemical_formula_sum 'C24 H19 Co N3 O8.5 S2'
_chemical_formula_weight 608.48
_chemical_name_systematic
; 
 ? 
;
_space_group_IT_number 15
_symmetry_cell_setting monoclinic
_symmetry_space_group_name_Hall '-C 2yc'
_symmetry_space_group_name_H-M 'C 1 2/c 1'
_atom_sites_solution_hydrogens geom
_atom_sites_solution_primary direct
_atom_sites_solution_secondary difmap
_audit_creation_method SHELXL-97
_cell_angle_alpha 90.00
_cell_angle_beta 105.50(3)
_cell_angle_gamma 90.00
_cell_formula_units_Z 8
_cell_length_a 23.564(5)
_cell_length_b 7.1412(14)
_cell_length_c 32.254(7)
_cell_measurement_reflns_used 6083
_cell_measurement_temperature 293(2)
_cell_measurement_theta_max 27.8525
_cell_measurement_theta_min 1.9656
_cell_volume 5230(2)
_computing_cell_refinement 'Bruker XSCANS'
_computing_data_collection 'Bruker XSCANS'
_computing_data_reduction 'Bruker SHELXTL'
_computing_molecular_graphics 'Bruker SHELXTL'
_computing_publication_material 'Bruker SHELXTL'
_computing_structure_refinement 'SHELXL-97 (Sheldrick, 1997)'
_computing_structure_solution 'SHELXS-97 (Sheldrick, 1990)'
_diffrn_ambient_temperature 293(2)
_diffrn_measured_fraction_theta_full 0.999
_diffrn_measured_fraction_theta_max 0.999
_diffrn_measurement_device_type 'Bruker P4'
_diffrn_measurement_method '\w scans'
_diffrn_radiation_monochromator graphite
_diffrn_radiation_source 'fine-focus sealed tube'
_diffrn_radiation_type MoK\a
_diffrn_radiation_wavelength 0.71073
_diffrn_reflns_av_R_equivalents 0.0000
_diffrn_reflns_av_sigmaI/netI 0.0572
_diffrn_reflns_limit_h_max 27
_diffrn_reflns_limit_h_min -28
_diffrn_reflns_limit_k_max 8
_diffrn_reflns_limit_k_min 0
_diffrn_reflns_limit_l_max 38
_diffrn_reflns_limit_l_min 0
_diffrn_reflns_number 4864
_diffrn_reflns_theta_full 25.50
_diffrn_reflns_theta_max 25.50
_diffrn_reflns_theta_min 2.49
_exptl_absorpt_coefficient_mu 0.864
_exptl_absorpt_correction_T_max 0.9186
_exptl_absorpt_correction_T_min 0.7817
_exptl_absorpt_correction_type multi-scan
_exptl_absorpt_process_details multi-scan
_exptl_crystal_colour Purple
_exptl_crystal_density_diffrn 1.545
_exptl_crystal_density_method 'not measured'
_exptl_crystal_description Prism
_exptl_crystal_F_000 2368
_exptl_crystal_size_max 0.30
_exptl_crystal_size_mid 0.15
_exptl_crystal_size_min 0.10
_platon_squeeze_details
;
The unit cell includes a large region of disordered solvent water molecules,
which could not be modeled as discrete atomic sites. We employed PLATON/SQUEEZE 
to calculate the diffraction contribution of the solvent water molecules and, 
thereby, to produce a set of solvent-free diffraction intensities.Combing  
single-crystal structures, elemental microanalyses, TGA and the electron count 
of the SQUEEZE results, about 1.5 water molecules per asymmetric unit

;
_refine_diff_density_max 0.517
_refine_diff_density_min -0.285
_refine_diff_density_rms 0.064
_refine_ls_extinction_method none
_refine_ls_goodness_of_fit_ref 1.142
_refine_ls_hydrogen_treatment mixed
_refine_ls_matrix_type full
_refine_ls_number_parameters 342
_refine_ls_number_reflns 4864
_refine_ls_number_restraints 0
_refine_ls_restrained_S_all 1.142
_refine_ls_R_factor_all 0.0825
_refine_ls_R_factor_gt 0.0623
_refine_ls_shift/su_max 0.001
_refine_ls_shift/su_mean 0.000
_refine_ls_structure_factor_coef Fsqd
_refine_ls_weighting_details 'calc w=1/[\s^2^(Fo^2^)+(0.0487P)^2^+3.9448P] where P=(Fo^2^+2Fc^2^)/3'
_refine_ls_weighting_scheme calc
_refine_ls_wR_factor_gt 0.1252
_refine_ls_wR_factor_ref 0.1351
_reflns_number_gt 3963
_reflns_number_total 4864
_reflns_threshold_expression >2sigma(I)
_cod_data_source_file c3ce42366b.txt
_cod_data_source_block d
_cod_depositor_comments
;
The following automatic conversions were performed:

'_symmetry_cell_setting' value 'Monoclinic' changed to 'monoclinic'
according to
/usr/data/users/saulius/crontab/automatic-downloads/current/RSC/lib/dictionaries/cif_core.dic
dictionary named 'cif_core.dic' version 2.4.2 from 2011-04-26.

Automatic conversion script
Id: cif_fix_values 2281 2013-09-26 08:29:07Z andrius 
;
_cod_original_cell_volume 5230.2(18)
_cod_original_sg_symbol_H-M 'C2/c  '
_cod_database_code 7214158

loop_
_symmetry_equiv_pos_as_xyz
'x, y, z'
'-x, y, -z+1/2'
'x+1/2, y+1/2, z'
'-x+1/2, y+1/2, -z+1/2'
'-x, -y, -z'
'x, -y, z-1/2'
'-x+1/2, -y+1/2, -z'
'x+1/2, -y+1/2, z-1/2'

loop_
_atom_site_label
_atom_site_type_symbol
_atom_site_fract_x
_atom_site_fract_y
_atom_site_fract_z
_atom_site_U_iso_or_equiv
_atom_site_adp_type
_atom_site_occupancy
_atom_site_symmetry_multiplicity
_atom_site_calc_flag
_atom_site_refinement_flags
H7W2 H 0.730(2) 0.574(7) 0.3492(15) 0.053(17) Uiso 1 1 d .
H7W1 H 0.707(3) 0.725(8) 0.3591(19) 0.09(3) Uiso 1 1 d .
Co1 Co 0.67448(2) 0.49331(7) 0.403445(15) 0.03378(18) Uani 1 1 d .
S1 S 0.64242(5) 0.12417(19) 0.17217(3) 0.0532(4) Uani 1 1 d .
S2 S 0.86245(5) 0.62699(17) 0.49576(4) 0.0505(3) Uani 1 1 d .
O1 O 0.42062(12) -0.5055(4) 0.13261(9) 0.0437(7) Uani 1 1 d .
O2 O 0.37410(12) -0.2547(4) 0.10113(9) 0.0457(8) Uani 1 1 d .
O3 O 0.68625(14) 0.0217(5) 0.15767(9) 0.0692(11) Uani 1 1 d .
O4 O 0.62733(15) 0.3118(5) 0.15694(10) 0.0753(12) Uani 1 1 d .
O5 O 0.74499(13) -0.0175(4) 0.38389(8) 0.0507(8) Uani 1 1 d .
O6 O 0.69525(15) 0.2393(4) 0.38691(9) 0.0580(9) Uani 1 1 d .
O7 O 0.70267(16) 0.6230(6) 0.35302(11) 0.0494(9) Uani 1 1 d .
N1 N 0.75994(14) 0.5527(5) 0.44836(10) 0.0368(8) Uani 1 1 d .
N2 N 0.69193(16) 0.4198(5) 0.53455(10) 0.0402(8) Uani 1 1 d .
N3 N 0.65842(14) 0.4216(4) 0.46244(9) 0.0343(8) Uani 1 1 d .
C1 C 0.42021(19) -0.3359(6) 0.12264(12) 0.0395(10) Uani 1 1 d .
C2 C 0.47612(18) -0.2212(6) 0.13620(12) 0.0381(10) Uani 1 1 d .
C3 C 0.53032(19) -0.3086(6) 0.14934(14) 0.0481(11) Uani 1 1 d .
H3 H 0.5323 -0.4386 0.1506 0.058 Uiso 1 1 calc R
C4 C 0.58152(19) -0.2045(7) 0.16056(14) 0.0500(12) Uani 1 1 d .
H4 H 0.6180 -0.2631 0.1691 0.060 Uiso 1 1 calc R
C5 C 0.57740(18) -0.0111(7) 0.15882(12) 0.0425(11) Uani 1 1 d .
C6 C 0.5241(2) 0.0787(7) 0.14680(15) 0.0593(14) Uani 1 1 d .
H6 H 0.5221 0.2088 0.1466 0.071 Uiso 1 1 calc R
C7 C 0.47285(19) -0.0283(6) 0.13484(15) 0.0525(12) Uani 1 1 d .
H7 H 0.4364 0.0304 0.1259 0.063 Uiso 1 1 calc R
C8 C 0.66480(18) 0.1270(6) 0.22900(12) 0.0402(10) Uani 1 1 d .
C9 C 0.71339(19) 0.0235(6) 0.25059(13) 0.0470(11) Uani 1 1 d .
H9A H 0.7350 -0.0451 0.2356 0.056 Uiso 1 1 calc R
C10 C 0.72910(19) 0.0247(6) 0.29530(13) 0.0465(11) Uani 1 1 d .
H10 H 0.7618 -0.0435 0.3103 0.056 Uiso 1 1 calc R
C11 C 0.69697(17) 0.1256(5) 0.31778(12) 0.0359(9) Uani 1 1 d .
C12 C 0.64922(19) 0.2297(7) 0.29558(14) 0.0518(12) Uani 1 1 d .
H12 H 0.6279 0.2994 0.3106 0.062 Uiso 1 1 calc R
C13 C 0.6329(2) 0.2311(7) 0.25096(15) 0.0576(13) Uani 1 1 d .
H13 H 0.6007 0.3014 0.2360 0.069 Uiso 1 1 calc R
C14 C 0.71358(18) 0.1157(6) 0.36626(13) 0.0375(10) Uani 1 1 d .
C15 C 0.81158(19) 0.6124(6) 0.44712(14) 0.0451(11) Uani 1 1 d .
H15 H 0.8201 0.6449 0.4215 0.054 Uiso 1 1 calc R
C16 C 0.81146(18) 0.5463(6) 0.52030(13) 0.0419(10) Uani 1 1 d .
H16 H 0.8182 0.5266 0.5497 0.050 Uiso 1 1 calc R
C17 C 0.75985(17) 0.5151(5) 0.49066(11) 0.0325(9) Uani 1 1 d .
C18 C 0.70411(17) 0.4504(5) 0.49631(11) 0.0323(9) Uani 1 1 d .
C19 C 0.63299(19) 0.3660(6) 0.52472(13) 0.0419(10) Uani 1 1 d .
C20 C 0.61274(19) 0.3659(5) 0.47970(13) 0.0395(10) Uani 1 1 d .
C21 C 0.5550(2) 0.3144(6) 0.45949(16) 0.0530(12) Uani 1 1 d .
H21 H 0.5406 0.3150 0.4297 0.064 Uiso 1 1 calc R
C22 C 0.5202(2) 0.2623(7) 0.48587(19) 0.0698(15) Uani 1 1 d .
H22 H 0.4815 0.2255 0.4735 0.084 Uiso 1 1 calc R
C23 C 0.5412(3) 0.2634(8) 0.53002(19) 0.0726(16) Uani 1 1 d .
H23 H 0.5161 0.2270 0.5464 0.087 Uiso 1 1 calc R
C24 C 0.5973(2) 0.3154(7) 0.55083(16) 0.0612(14) Uani 1 1 d .
H24 H 0.6107 0.3169 0.5807 0.073 Uiso 1 1 calc R

loop_
_atom_site_aniso_label
_atom_site_aniso_U_11
_atom_site_aniso_U_22
_atom_site_aniso_U_33
_atom_site_aniso_U_23
_atom_site_aniso_U_13
_atom_site_aniso_U_12
Co1 0.0360(3) 0.0358(3) 0.0273(3) -0.0013(2) 0.0045(2) 0.0098(2)
S1 0.0442(7) 0.0791(9) 0.0309(6) 0.0058(6) 0.0006(5) -0.0308(7)
S2 0.0384(6) 0.0481(7) 0.0597(7) -0.0028(6) 0.0039(6) -0.0004(5)
O1 0.0426(17) 0.0402(17) 0.0421(16) 0.0045(13) 0.0003(13) -0.0127(14)
O2 0.0346(17) 0.0457(18) 0.0483(18) 0.0053(14) -0.0038(14) -0.0118(14)
O3 0.046(2) 0.122(3) 0.0420(18) -0.0080(19) 0.0161(16) -0.033(2)
O4 0.075(2) 0.078(3) 0.054(2) 0.0298(18) -0.0149(18) -0.045(2)
O5 0.063(2) 0.0528(19) 0.0320(15) 0.0016(14) 0.0054(14) 0.0227(16)
O6 0.085(2) 0.0443(19) 0.0436(18) -0.0106(15) 0.0148(17) 0.0214(18)
O7 0.051(2) 0.051(2) 0.0489(19) 0.0040(18) 0.0189(17) 0.014(2)
N1 0.036(2) 0.039(2) 0.0323(18) -0.0025(15) 0.0051(15) 0.0056(16)
N2 0.051(2) 0.039(2) 0.0311(18) 0.0023(15) 0.0125(16) 0.0047(17)
N3 0.0375(19) 0.0345(18) 0.0292(17) -0.0038(14) 0.0059(15) 0.0033(15)
C1 0.043(3) 0.043(3) 0.032(2) -0.0019(19) 0.0089(19) -0.013(2)
C2 0.036(2) 0.043(2) 0.032(2) 0.0004(18) 0.0049(18) -0.012(2)
C3 0.039(3) 0.044(3) 0.057(3) -0.004(2) 0.005(2) -0.010(2)
C4 0.035(3) 0.059(3) 0.053(3) 0.000(2) 0.006(2) -0.004(2)
C5 0.036(2) 0.060(3) 0.027(2) 0.004(2) 0.0012(18) -0.021(2)
C6 0.052(3) 0.047(3) 0.063(3) 0.011(2) -0.012(3) -0.017(2)
C7 0.031(2) 0.045(3) 0.069(3) 0.005(2) -0.008(2) -0.009(2)
C8 0.038(2) 0.049(3) 0.029(2) 0.0028(19) 0.0014(19) -0.011(2)
C9 0.051(3) 0.054(3) 0.035(2) -0.004(2) 0.012(2) 0.004(2)
C10 0.043(3) 0.057(3) 0.036(2) 0.006(2) 0.005(2) 0.016(2)
C11 0.036(2) 0.034(2) 0.034(2) -0.0037(18) 0.0019(18) 0.0029(19)
C12 0.046(3) 0.063(3) 0.040(2) -0.009(2) 0.000(2) 0.021(2)
C13 0.045(3) 0.069(3) 0.047(3) 0.000(2) -0.009(2) 0.018(3)
C14 0.040(2) 0.035(2) 0.036(2) -0.0030(19) 0.0070(19) 0.004(2)
C15 0.044(3) 0.046(3) 0.046(3) 0.001(2) 0.012(2) 0.002(2)
C16 0.046(3) 0.041(2) 0.037(2) -0.0021(18) 0.008(2) 0.007(2)
C17 0.037(2) 0.029(2) 0.0277(19) -0.0019(16) 0.0020(17) 0.0100(18)
C18 0.040(2) 0.030(2) 0.0254(19) 0.0013(16) 0.0052(17) 0.0092(18)
C19 0.049(3) 0.040(2) 0.038(2) -0.0032(19) 0.014(2) 0.002(2)
C20 0.046(3) 0.034(2) 0.042(2) -0.0021(19) 0.018(2) 0.004(2)
C21 0.044(3) 0.057(3) 0.057(3) -0.004(2) 0.013(2) -0.004(2)
C22 0.057(3) 0.073(4) 0.088(4) -0.005(3) 0.033(3) -0.009(3)
C23 0.079(4) 0.079(4) 0.076(4) 0.004(3) 0.048(3) -0.006(3)
C24 0.073(4) 0.072(4) 0.048(3) 0.001(2) 0.032(3) -0.002(3)

loop_
_atom_type_symbol
_atom_type_description
_atom_type_scat_dispersion_real
_atom_type_scat_dispersion_imag
_atom_type_scat_source
C C 0.0033 0.0016 'International Tables Vol C Tables 4.2.6.8 and 6.1.1.4'
H H 0.0000 0.0000 'International Tables Vol C Tables 4.2.6.8 and 6.1.1.4'
N N 0.0061 0.0033 'International Tables Vol C Tables 4.2.6.8 and 6.1.1.4'
O O 0.0106 0.0060 'International Tables Vol C Tables 4.2.6.8 and 6.1.1.4'
S S 0.1246 0.1234 'International Tables Vol C Tables 4.2.6.8 and 6.1.1.4'
Co Co 0.3494 0.9721 'International Tables Vol C Tables 4.2.6.8 and 6.1.1.4'

loop_
_geom_angle_atom_site_label_1
_geom_angle_atom_site_label_2
_geom_angle_atom_site_label_3
_geom_angle
_geom_angle_site_symmetry_1
_geom_angle_site_symmetry_3
O6 Co1 N3 97.89(13) . .
O6 Co1 O2 157.55(12) . 2_665
N3 Co1 O2 92.61(12) . 2_665
O6 Co1 O7 92.45(16) . .
N3 Co1 O7 165.45(15) . .
O2 Co1 O7 81.37(15) 2_665 .
O6 Co1 N1 96.06(13) . .
N3 Co1 N1 78.69(13) . .
O2 Co1 N1 105.46(12) 2_665 .
O7 Co1 N1 90.10(14) . .
O6 Co1 O1 98.55(12) . 2_665
N3 Co1 O1 94.25(12) . 2_665
O2 Co1 O1 60.75(10) 2_665 2_665
O7 Co1 O1 94.30(13) . 2_665
N1 Co1 O1 164.54(11) . 2_665
O6 Co1 C1 128.34(14) . 2_665
N3 Co1 C1 93.65(13) . 2_665
O2 Co1 C1 30.56(12) 2_665 2_665
O7 Co1 C1 87.87(14) . 2_665
N1 Co1 C1 135.60(13) . 2_665
O1 Co1 C1 30.20(11) 2_665 2_665
O4 S1 O3 119.7(2) . .
O4 S1 C5 107.9(2) . .
O3 S1 C5 107.1(2) . .
O4 S1 C8 108.8(2) . .
O3 S1 C8 107.5(2) . .
C5 S1 C8 104.97(19) . .
C15 S2 C16 89.8(2) . .
C1 O1 Co1 86.1(2) . 2_645
C1 O2 Co1 91.0(2) . 2_645
C14 O6 Co1 158.7(3) . .
Co1 O7 H7W2 112(4) . .
Co1 O7 H7W1 106(5) . .
H7W2 O7 H7W1 114(6) . .
C15 N1 C17 109.9(3) . .
C15 N1 Co1 138.4(3) . .
C17 N1 Co1 111.7(3) . .
C18 N2 C19 106.1(3) . .
C18 N3 C20 104.9(3) . .
C18 N3 Co1 113.8(3) . .
C20 N3 Co1 140.9(3) . .
O1 C1 O2 122.1(4) . .
O1 C1 C2 120.2(4) . .
O2 C1 C2 117.7(4) . .
O1 C1 Co1 63.7(2) . 2_645
O2 C1 Co1 58.4(2) . 2_645
C2 C1 Co1 175.9(3) . 2_645
C7 C2 C3 120.0(4) . .
C7 C2 C1 119.6(4) . .
C3 C2 C1 120.4(4) . .
C4 C3 C2 120.6(4) . .
C4 C3 H3 119.7 . .
C2 C3 H3 119.7 . .
C3 C4 C5 118.7(4) . .
C3 C4 H4 120.7 . .
C5 C4 H4 120.7 . .
C6 C5 C4 121.8(4) . .
C6 C5 S1 118.9(4) . .
C4 C5 S1 119.3(4) . .
C5 C6 C7 118.9(4) . .
C5 C6 H6 120.6 . .
C7 C6 H6 120.6 . .
C2 C7 C6 120.1(4) . .
C2 C7 H7 119.9 . .
C6 C7 H7 119.9 . .
C13 C8 C9 121.4(4) . .
C13 C8 S1 119.1(3) . .
C9 C8 S1 119.6(3) . .
C8 C9 C10 118.3(4) . .
C8 C9 H9A 120.9 . .
C10 C9 H9A 120.9 . .
C11 C10 C9 121.1(4) . .
C11 C10 H10 119.5 . .
C9 C10 H10 119.5 . .
C12 C11 C10 119.6(4) . .
C12 C11 C14 120.9(4) . .
C10 C11 C14 119.5(3) . .
C11 C12 C13 120.3(4) . .
C11 C12 H12 119.9 . .
C13 C12 H12 119.9 . .
C8 C13 C12 119.4(4) . .
C8 C13 H13 120.3 . .
C12 C13 H13 120.3 . .
O5 C14 O6 122.9(4) . .
O5 C14 C11 117.8(3) . .
O6 C14 C11 119.2(4) . .
N1 C15 S2 115.2(3) . .
N1 C15 H15 122.4 . .
S2 C15 H15 122.4 . .
C17 C16 S2 109.9(3) . .
C17 C16 H16 125.1 . .
S2 C16 H16 125.1 . .
C16 C17 N1 115.2(4) . .
C16 C17 C18 129.7(4) . .
N1 C17 C18 115.1(3) . .
N3 C18 N2 113.6(4) . .
N3 C18 C17 120.6(3) . .
N2 C18 C17 125.8(3) . .
C24 C19 N2 131.5(4) . .
C24 C19 C20 122.3(4) . .
N2 C19 C20 106.2(4) . .
C21 C20 N3 130.5(4) . .
C21 C20 C19 120.3(4) . .
N3 C20 C19 109.1(4) . .
C22 C21 C20 116.7(5) . .
C22 C21 H21 121.6 . .
C20 C21 H21 121.6 . .
C23 C22 C21 121.7(5) . .
C23 C22 H22 119.1 . .
C21 C22 H22 119.1 . .
C24 C23 C22 123.0(5) . .
C24 C23 H23 118.5 . .
C22 C23 H23 118.5 . .
C23 C24 C19 115.9(5) . .
C23 C24 H24 122.0 . .
C19 C24 H24 122.0 . .

loop_
_geom_bond_atom_site_label_1
_geom_bond_atom_site_label_2
_geom_bond_distance
_geom_bond_site_symmetry_2
Co1 O6 1.988(3) .
Co1 N3 2.100(3) .
Co1 O2 2.117(3) 2_665
Co1 O7 2.127(4) .
Co1 N1 2.185(3) .
Co1 O1 2.232(3) 2_665
Co1 C1 2.484(4) 2_665
S1 O4 1.439(4) .
S1 O3 1.442(4) .
S1 C5 1.764(4) .
S1 C8 1.767(4) .
S2 C15 1.704(4) .
S2 C16 1.706(4) .
O1 C1 1.252(5) .
O1 Co1 2.232(3) 2_645
O2 C1 1.263(5) .
O2 Co1 2.117(3) 2_645
O5 C14 1.246(4) .
O6 C14 1.250(5) .
O7 H7W2 0.78(5) .
O7 H7W1 0.75(6) .
N1 C15 1.300(5) .
N1 C17 1.391(5) .
N2 C18 1.357(5) .
N2 C19 1.393(5) .
N3 C18 1.329(5) .
N3 C20 1.395(5) .
C1 C2 1.513(5) .
C1 Co1 2.484(4) 2_645
C2 C7 1.380(6) .
C2 C3 1.382(6) .
C3 C4 1.380(6) .
C3 H3 0.9300 .
C4 C5 1.385(6) .
C4 H4 0.9300 .
C5 C6 1.371(6) .
C6 C7 1.393(6) .
C6 H6 0.9300 .
C7 H7 0.9300 .
C8 C13 1.380(6) .
C8 C9 1.384(6) .
C9 C10 1.390(5) .
C9 H9A 0.9300 .
C10 C11 1.383(5) .
C10 H10 0.9300 .
C11 C12 1.379(5) .
C11 C14 1.509(5) .
C12 C13 1.387(6) .
C12 H12 0.9300 .
C13 H13 0.9300 .
C15 H15 0.9300 .
C16 C17 1.349(5) .
C16 H16 0.9300 .
C17 C18 1.449(5) .
C19 C24 1.388(6) .
C19 C20 1.402(5) .
C20 C21 1.391(6) .
C21 C22 1.382(6) .
C21 H21 0.9300 .
C22 C23 1.377(7) .
C22 H22 0.9300 .
C23 C24 1.363(7) .
C23 H23 0.9300 .
C24 H24 0.9300 .

loop_
_geom_hbond_atom_site_label_D
_geom_hbond_atom_site_label_H
_geom_hbond_atom_site_label_A
_geom_hbond_distance_DH
_geom_hbond_distance_HA
_geom_hbond_distance_DA
_geom_hbond_angle_DHA
_geom_hbond_site_symmetry_A
O7 H7W1 O5 0.75(6) 2.11(6) 2.836(5) 163(6) 1_565

loop_
_geom_torsion_atom_site_label_1
_geom_torsion_atom_site_label_2
_geom_torsion_atom_site_label_3
_geom_torsion_atom_site_label_4
_geom_torsion
_geom_torsion_site_symmetry_1
N3 Co1 O6 C14 -169.9(8) .
O2 Co1 O6 C14 72.9(10) 2_665
O7 Co1 O6 C14 -0.2(9) .
N1 Co1 O6 C14 -90.6(9) .
O1 Co1 O6 C14 94.5(9) 2_665
C1 Co1 O6 C14 89.0(9) 2_665
O6 Co1 N1 C15 82.4(4) .
N3 Co1 N1 C15 179.3(4) .
O2 Co1 N1 C15 -91.1(4) 2_665
O7 Co1 N1 C15 -10.1(4) .
O1 Co1 N1 C15 -116.8(5) 2_665
C1 Co1 N1 C15 -97.1(4) 2_665
O6 Co1 N1 C17 -97.0(3) .
N3 Co1 N1 C17 -0.2(2) .
O2 Co1 N1 C17 89.4(3) 2_665
O7 Co1 N1 C17 170.5(3) .
O1 Co1 N1 C17 63.8(5) 2_665
C1 Co1 N1 C17 83.4(3) 2_665
O6 Co1 N3 C18 96.5(3) .
O2 Co1 N3 C18 -103.4(3) 2_665
O7 Co1 N3 C18 -38.4(7) .
N1 Co1 N3 C18 1.9(3) .
O1 Co1 N3 C18 -164.2(3) 2_665
C1 Co1 N3 C18 -134.0(3) 2_665
O6 Co1 N3 C20 -91.1(4) .
O2 Co1 N3 C20 69.0(4) 2_665
O7 Co1 N3 C20 134.0(6) .
N1 Co1 N3 C20 174.3(4) .
O1 Co1 N3 C20 8.2(4) 2_665
C1 Co1 N3 C20 38.4(4) 2_665
Co1 O1 C1 O2 1.1(4) 2_645
Co1 O1 C1 C2 -178.6(3) 2_645
Co1 O2 C1 O1 -1.2(4) 2_645
Co1 O2 C1 C2 178.6(3) 2_645
O1 C1 C2 C7 -163.8(4) .
O2 C1 C2 C7 16.4(6) .
Co1 C1 C2 C7 34(4) 2_645
O1 C1 C2 C3 17.1(6) .
O2 C1 C2 C3 -162.7(4) .
Co1 C1 C2 C3 -145(4) 2_645
C7 C2 C3 C4 -1.0(7) .
C1 C2 C3 C4 178.1(4) .
C2 C3 C4 C5 0.7(6) .
C3 C4 C5 C6 0.7(7) .
C3 C4 C5 S1 -178.9(3) .
O4 S1 C5 C6 -14.9(4) .
O3 S1 C5 C6 -145.0(4) .
C8 S1 C5 C6 100.9(4) .
O4 S1 C5 C4 164.8(3) .
O3 S1 C5 C4 34.7(4) .
C8 S1 C5 C4 -79.4(4) .
C4 C5 C6 C7 -1.9(7) .
S1 C5 C6 C7 177.8(4) .
C3 C2 C7 C6 -0.2(7) .
C1 C2 C7 C6 -179.3(4) .
C5 C6 C7 C2 1.6(7) .
O4 S1 C8 C13 43.4(4) .
O3 S1 C8 C13 174.3(4) .
C5 S1 C8 C13 -71.9(4) .
O4 S1 C8 C9 -137.4(4) .
O3 S1 C8 C9 -6.4(4) .
C5 S1 C8 C9 107.3(4) .
C13 C8 C9 C10 0.8(7) .
S1 C8 C9 C10 -178.4(3) .
C8 C9 C10 C11 0.4(7) .
C9 C10 C11 C12 -1.3(7) .
C9 C10 C11 C14 177.0(4) .
C10 C11 C12 C13 1.0(7) .
C14 C11 C12 C13 -177.2(4) .
C9 C8 C13 C12 -1.0(7) .
S1 C8 C13 C12 178.2(4) .
C11 C12 C13 C8 0.1(7) .
Co1 O6 C14 O5 138.0(7) .
Co1 O6 C14 C11 -42.4(10) .
C12 C11 C14 O5 159.8(4) .
C10 C11 C14 O5 -18.4(6) .
C12 C11 C14 O6 -19.8(6) .
C10 C11 C14 O6 162.0(4) .
C17 N1 C15 S2 0.0(4) .
Co1 N1 C15 S2 -179.4(2) .
C16 S2 C15 N1 0.2(4) .
C15 S2 C16 C17 -0.4(3) .
S2 C16 C17 N1 0.6(4) .
S2 C16 C17 C18 -178.7(3) .
C15 N1 C17 C16 -0.4(5) .
Co1 N1 C17 C16 179.2(3) .
C15 N1 C17 C18 179.0(3) .
Co1 N1 C17 C18 -1.4(4) .
C20 N3 C18 N2 -0.6(4) .
Co1 N3 C18 N2 174.4(3) .
C20 N3 C18 C17 -178.5(3) .
Co1 N3 C18 C17 -3.4(4) .
C19 N2 C18 N3 0.1(4) .
C19 N2 C18 C17 177.8(4) .
C16 C17 C18 N3 -177.5(4) .
N1 C17 C18 N3 3.3(5) .
C16 C17 C18 N2 5.0(7) .
N1 C17 C18 N2 -174.2(3) .
C18 N2 C19 C24 179.0(5) .
C18 N2 C19 C20 0.5(4) .
C18 N3 C20 C21 -178.8(4) .
Co1 N3 C20 C21 8.4(7) .
C18 N3 C20 C19 1.0(4) .
Co1 N3 C20 C19 -171.9(3) .
C24 C19 C20 C21 0.2(7) .
N2 C19 C20 C21 178.9(4) .
C24 C19 C20 N3 -179.6(4) .
N2 C19 C20 N3 -0.9(4) .
N3 C20 C21 C22 178.9(4) .
C19 C20 C21 C22 -0.9(7) .
C20 C21 C22 C23 0.8(8) .
C21 C22 C23 C24 0.1(9) .
C22 C23 C24 C19 -0.8(8) .
N2 C19 C24 C23 -177.7(5) .
C20 C19 C24 C23 0.7(7) .

loop_
_platon_squeeze_void_nr
_platon_squeeze_void_average_x
_platon_squeeze_void_average_y
_platon_squeeze_void_average_z
_platon_squeeze_void_volume
_platon_squeeze_void_count_electrons
1 1.000 0.079 0.250 149.9 16.5
2 0.500 -0.154 0.250 149.9 16.5
3 1.000 -0.131 0.750 149.6 16.0
4 0.500 0.097 0.750 149.6 16.0
